data_1575901
loop_
_publ_author_name
'Castellanos, Ernesto'
'Benner, Florian'
'Deshapriya, Saroshan'
'Demir, Selvan'

_publ_section_title
;
 Magnetic hysteresis in 1D organometallic lanthanide chain compounds
 containing 4,4'-bipyridine.
;
_journal_issue 40
_journal_name_full 'Chemical science'
_journal_page_first 18616
_journal_page_last 18631
_journal_paper_doi 10.1039/d5sc05460e
_journal_volume 16
_journal_year 2025
_chemical_formula_moiety 'C30 H38 Gd N2, C24 H20 B, 3(C2 H4 O0.50), 2(C2 H4 O0.50)'
_chemical_formula_sum 'C66 H82 B Gd N2 O3'
_chemical_formula_weight 1119.39
_space_group_crystal_system monoclinic
_space_group_IT_number 15
_space_group_name_Hall '-C 2yc'
_space_group_name_H-M_alt 'C 1 2/c 1'
_atom_sites_solution_hydrogens geom
_atom_sites_solution_primary dual
_audit_creation_date 2024-01-16
_audit_creation_method
;
Olex2 1.5-ac5-024
(compiled 2022.04.12 svn.rca3783a0 for Rigaku Oxford Diffraction, GUI svn.r6498)
;
_audit_update_record
;
2025-07-21 deposited with the CCDC.	2025-09-08 downloaded from the CCDC.
;
_cell_angle_alpha 90
_cell_angle_beta 119.353(6)
_cell_angle_gamma 90
_cell_formula_units_Z 4
_cell_length_a 17.4145(8)
_cell_length_b 21.4824(5)
_cell_length_c 17.5221(7)
_cell_measurement_reflns_used 12191
_cell_measurement_temperature 100.00(10)
_cell_measurement_theta_max 28.2290
_cell_measurement_theta_min 2.3090
_cell_volume 5713.5(5)
_computing_cell_refinement 'CrysAlisPro 1.171.40.84a (Rigaku OD, 2020)'
_computing_data_collection 'CrysAlisPro 1.171.40.84a (Rigaku OD, 2020)'
_computing_data_reduction 'CrysAlisPro 1.171.40.84a (Rigaku OD, 2020)'
_computing_molecular_graphics 'Olex2 1.5-ac5-024 (Dolomanov et al., 2009)'
_computing_publication_material 'Olex2 1.5-ac5-024 (Dolomanov et al., 2009)'
_computing_structure_refinement 'SHELXL 2018/3 (Sheldrick, 2015)'
_computing_structure_solution 'SHELXT 2018/2 (Sheldrick, 2018)'
_diffrn_ambient_temperature 100.00(10)
_diffrn_measured_fraction_theta_full 0.999
_diffrn_measured_fraction_theta_max 0.899
_diffrn_measurement_device 'four-circle diffractometer'
_diffrn_measurement_device_type 'XtaLAB Synergy, Dualflex, HyPix'
_diffrn_measurement_method '\w scans'
_diffrn_radiation_type MoK\a
_diffrn_radiation_wavelength 0.71073
_diffrn_reflns_av_R_equivalents 0.0387
_diffrn_reflns_av_unetI/netI 0.0284
_diffrn_reflns_Laue_measured_fraction_full 0.999
_diffrn_reflns_Laue_measured_fraction_max 0.899
_diffrn_reflns_limit_h_max 23
_diffrn_reflns_limit_h_min -22
_diffrn_reflns_limit_k_max 27
_diffrn_reflns_limit_k_min -28
_diffrn_reflns_limit_l_max 23
_diffrn_reflns_limit_l_min -23
_diffrn_reflns_number 33311
_diffrn_reflns_point_group_measured_fraction_full 0.999
_diffrn_reflns_point_group_measured_fraction_max 0.899
_diffrn_reflns_theta_full 25.242
_diffrn_reflns_theta_max 28.825
_diffrn_reflns_theta_min 2.496
_diffrn_standards_number 0
_exptl_absorpt_coefficient_mu 1.208
_exptl_absorpt_correction_T_max 1.000
_exptl_absorpt_correction_T_min 0.359
_exptl_absorpt_correction_type gaussian
_exptl_absorpt_process_details
;
Olex2 1.5-ac5-024
(compiled 2022.04.12 svn.rca3783a0 for Rigaku Oxford Diffraction, GUI svn.r6498)
;
_exptl_crystal_colour orange
_exptl_crystal_colour_primary orange
_exptl_crystal_density_diffrn 1.301
_exptl_crystal_description block
_exptl_crystal_F_000 2340
_exptl_crystal_size_max 0.262
_exptl_crystal_size_mid 0.168
_exptl_crystal_size_min 0.148
_refine_diff_density_max 3.055
_refine_diff_density_min -2.071
_refine_diff_density_rms 0.116
_refine_ls_extinction_method none
_refine_ls_goodness_of_fit_ref 1.135
_refine_ls_hydrogen_treatment constr
_refine_ls_matrix_type full
_refine_ls_number_parameters 432
_refine_ls_number_reflns 6731
_refine_ls_number_restraints 721
_refine_ls_restrained_S_all 1.107
_refine_ls_R_factor_all 0.0789
_refine_ls_R_factor_gt 0.0586
_refine_ls_shift/su_max 0.001
_refine_ls_shift/su_mean 0.000
_refine_ls_structure_factor_coef Fsqd
_refine_ls_weighting_details 'w=1/[\s^2^(Fo^2^)+(0.0556P)^2^+38.1001P] where P=(Fo^2^+2Fc^2^)/3'
_refine_ls_weighting_scheme calc
_refine_ls_wR_factor_gt 0.1375
_refine_ls_wR_factor_ref 0.1581
_reflns_Friedel_coverage 0.000
_reflns_number_gt 5573
_reflns_number_total 6731
_reflns_threshold_expression 'I > 2\s(I)'
_cod_data_source_file d5sc05460e2.cif
_cod_data_source_block ec-1-94gd-xprepc2c
_cod_depositor_comments 'Adding full bibliography for 1575900--1575902.cif.'
_cod_original_cell_volume 5713.6(5)
_cod_database_code 1575901
_shelx_shelxl_version_number 2018/3
_shelx_space_group_comment
;
The symmetry employed for this shelxl refinement is uniquely defined
by the following loop, which should always be used as a source of
symmetry information in preference to the above space-group names.
They are only intended as comments.
;
_shelx_estimated_absorpt_t_max 0.841
_shelx_estimated_absorpt_t_min 0.743
_olex2_refinement_description
;
1. Fixed Uiso
 At 1.2 times of:
  All C(H) groups, All C(H,H) groups
 At 1.5 times of:
  All C(H,H,H) groups
2. Restrained distances
 C3-C2 = C3-C4 = C2-C1 = C1-C5 = C5-C4
 1.42 with sigma of 0.02
 C3-C8 = C4-C9
 1.5 with sigma of 0.02
 C2-C7 = C1-C6 = C5-C10
 1.51 with sigma of 0.02
 C15-C11 = C15-C14 = C11-C12 = C12-C13 = C13-C14
 1.42 with sigma of 0.02
 C15-C20 = C14-C19
 1.5 with sigma of 0.02
 C11-C16 = C12-C17 = C13-C18
 1.51 with sigma of 0.02
 C5S-O2 = C5S-C6S
 1.44 with sigma of 0.02
 O2-C8S = C7S-C6S
 1.53 with sigma of 0.02
 C8S-C7S
 1.54 with sigma of 0.02
 C2S-C3S
 1.54 with sigma of 0.02
 O1-C1S = O1-C4S
 1.44 with sigma of 0.02
 C1S-C2S = C3S-C4S
 1.53 with sigma of 0.02
 C12S-C11S = C10S-C9S
 1.53 with sigma of 0.02
 O3-C12S = O3-C9S
 1.44 with sigma of 0.02
 C11S-C10S
 1.54 with sigma of 0.02
 C1A-C1B = C1D-C1E
 1.38 with sigma of 0.02
 C3-C7 = C3-C9 = C2-C6
 2.6 with sigma of 0.04
 C3-C1 = C3-C5
 2.29 with sigma of 0.04
 C1-C10 = C5-C9
 2.61 with sigma of 0.04
 C2-C5 = C1-C4
 2.3 with sigma of 0.04
 C11-C13 = C12-C14
 2.3 with sigma of 0.04
 C15-C12 = C15-C13
 2.29 with sigma of 0.04
 C15-C16 = C15-C19 = C11-C17
 2.6 with sigma of 0.04
 C12-C18 = C13-C19
 2.61 with sigma of 0.04
 C5S-C8S = C5S-C7S = O2-C7S = C8S-C6S
 2.38 with sigma of 0.04
 O1-C2S = O1-C3S = C1S-C3S = C2S-C4S
 2.38 with sigma of 0.04
 O3-C11S = O3-C10S = C12S-C10S = C11S-C9S
 2.38 with sigma of 0.04
 C1B-C1D
 2.35 with sigma of 0.04
 C8-C2 \\sim C8-C4 \\sim C7-C3 \\sim C7-C1 \\sim C6-C2 \\sim C6-C5 \\sim C10-C1
\\sim C10-C4 \\sim C9-C5 \\sim C9-C3
 with sigma of 0.04
 C3-C8 \\sim C2-C7 \\sim C1-C6 \\sim C5-C10 \\sim C4-C9
 with sigma of 0.02
 C3-C2 \\sim C2-C1 \\sim C1-C5 \\sim C5-C4 \\sim C4-C3
 with sigma of 0.02
 C3-C1 \\sim C2-C5 \\sim C1-C4 \\sim C4-C2 \\sim C3-C5
 with sigma of 0.04
 C15-C20 \\sim C11-C16 \\sim C12-C17 \\sim C13-C18 \\sim C14-C19
 with sigma of 0.02
 C20-C11 \\sim C20-C14 \\sim C16-C15 \\sim C16-C12 \\sim C17-C11 \\sim C17-C13
\\sim C18-C12 \\sim C18-C14
 \\sim C19-C13 \\sim C19-C15
 with sigma of 0.04
 C15-C11 \\sim C11-C12 \\sim C12-C13 \\sim C13-C14 \\sim C14-C15
 with sigma of 0.02
 C15-C12 \\sim C11-C13 \\sim C12-C14 \\sim C14-C11 \\sim C15-C13
 with sigma of 0.04
 C8S-C6S \\sim O2-C7S
 with sigma of 0.04
 C5S-C8S \\sim C5S-C7S
 with sigma of 0.04
 O2-C8S \\sim C8S-C7S \\sim C7S-C6S
 with sigma of 0.02
 C5S-O2 \\sim C5S-C6S
 with sigma of 0.02
 C1S-C2S \\sim C2S-C3S \\sim C3S-C4S
 with sigma of 0.02
 O1-C1S \\sim O1-C4S
 with sigma of 0.02
 O1-C2S \\sim O1-C3S
 with sigma of 0.04
 C2S-C4S \\sim C1S-C3S
 with sigma of 0.04
 C12S-C11S \\sim C11S-C10S \\sim C10S-C9S
 with sigma of 0.02
 O3-C12S \\sim O3-C9S
 with sigma of 0.02
 C11S-C9S \\sim C12S-C10S
 with sigma of 0.04
 O3-C11S \\sim O3-C10S
 with sigma of 0.04
 C1D-C1B \\sim C1E-C1A
 with sigma of 0.04
 C1A-C1B \\sim C1D-C1E
 with sigma of 0.02
3. Restrained planarity
 C3, C2, C1, C5, C4, C9, C10, C6, C7, C8
 with sigma of 0.1
 C15, C11, C12, C13, C14, C19, C18, C17, C16, C20
 with sigma of 0.1
 C1A, C1B, C1D, C1E
 with sigma of 0.1
4. Uiso/Uaniso restraints and constraints
C3 \\sim C2 \\sim C1 \\sim C5 \\sim C4 \\sim C9 \\sim C10 \\sim C6 \\sim C7
\\sim C8: within 2A with sigma of 0.04 and sigma for terminal atoms of 0.08
within 2A
C15 \\sim C11 \\sim C12 \\sim C13 \\sim C14 \\sim C19 \\sim C18 \\sim C17 \\sim
C16 \\sim C20: within 2A with sigma of 0.04 and sigma for terminal atoms of
0.08 within 2A
C5S \\sim O2 \\sim C8S \\sim C7S \\sim C6S: within 2A with sigma of 0.04 and
sigma for terminal atoms of 0.08 within 2A
O1 \\sim C1S \\sim C2S \\sim C3S \\sim C4S: within 2A with sigma of 0.04 and
sigma for terminal atoms of 0.08 within 2A
O3 \\sim C12S \\sim C11S \\sim C10S \\sim C9S: within 2A with sigma of 0.04 and
sigma for terminal atoms of 0.08 within 2A
C1A \\sim C1B \\sim C1D \\sim C1E: within 2A with sigma of 0.04 and sigma for
terminal atoms of 0.08 within 2A
Uanis(C3) = Uanis(C11)
Uanis(C14) = Uanis(C5)
Uanis(C9) = Uanis(C20)
Uanis(C19) = Uanis(C10)
Uanis(C7) = Uanis(C17)
Uanis(C13) = Uanis(C1)
Uanis(C18) = Uanis(C6)
Uanis(C4) = Uanis(C15)
Uanis(C2) = Uanis(C12)
Uanis(C8) = Uanis(C16)
Uanis(C5S) = Uanis(O1)
5. Rigid body (RIGU) restrains
 C3, C2, C1, C5, C4, C9, C10, C6, C7, C8
 with sigma for 1-2 distances of 0.004 and sigma for 1-3 distances of 0.004
 C15, C11, C12, C13, C14, C19, C18, C17, C16, C20
 with sigma for 1-2 distances of 0.004 and sigma for 1-3 distances of 0.004
 C5S, O2, C8S, C7S, C6S
 with sigma for 1-2 distances of 0.004 and sigma for 1-3 distances of 0.004
 O1, C1S, C2S, C3S, C4S
 with sigma for 1-2 distances of 0.004 and sigma for 1-3 distances of 0.004
 O3, C12S, C11S, C10S, C9S
 with sigma for 1-2 distances of 0.004 and sigma for 1-3 distances of 0.004
 C1A, C1B, C1D, C1E
 with sigma for 1-2 distances of 0.004 and sigma for 1-3 distances of 0.004
6. Others
 Fixed Sof: C1(0.5) C2(0.5) C3(0.5) C4(0.5) C5(0.5) C6(0.5) H6A(0.5) H6B(0.5)
 H6C(0.5) C7(0.5) H7A(0.5) H7B(0.5) H7C(0.5) C8(0.5) H8A(0.5) H8B(0.5) H8C(0.5)
 C9(0.5) H9A(0.5) H9B(0.5) H9C(0.5) C10(0.5) H10A(0.5) H10B(0.5) H10C(0.5)
 C11(0.5) C12(0.5) C13(0.5) C14(0.5) C15(0.5) C16(0.5) H16A(0.5) H16B(0.5)
 H16C(0.5) C17(0.5) H17A(0.5) H17B(0.5) H17C(0.5) C18(0.5) H18A(0.5) H18B(0.5)
 H18C(0.5) C19(0.5) H19A(0.5) H19B(0.5) H19C(0.5) C20(0.5) H20A(0.5) H20B(0.5)
 H20C(0.5) O1(0.5) C1S(0.5) H1SA(0.5) H1SB(0.5) C2S(0.5) H2SA(0.5) H2SB(0.5)
 C3S(0.5) H3SA(0.5) H3SB(0.5) C4S(0.5) H4SA(0.5) H4SB(0.5) O3(0.5) C9S(0.5)
 H9SA(0.5) H9SB(0.5) C10S(0.5) H10D(0.5) H10E(0.5) C11S(0.5) H11A(0.5)
 H11B(0.5) C12S(0.5) H12A(0.5) H12B(0.5) C7S(0.5) H7SA(0.5) H7SB(0.5) O2(0.5)
 C5S(0.5) H5SA(0.5) H5SB(0.5) C6S(0.5) H6SA(0.5) H6SB(0.5) C8S(0.5) H8SA(0.5)
 H8SB(0.5)
7.a Secondary CH2 refined with riding coordinates:
 C1S(H1SA,H1SB), C2S(H2SA,H2SB), C3S(H3SA,H3SB), C4S(H4SA,H4SB), C9S(H9SA,
 H9SB), C10S(H10D,H10E), C11S(H11A,H11B), C12S(H12A,H12B), C7S(H7SA,H7SB),
 C5S(H5SA,H5SB), C6S(H6SA,H6SB), C8S(H8SA,H8SB)
7.b Aromatic/amide H refined with riding coordinates:
 C1A(H1A), C1B(H1B), C1D(H1D), C1E(H1E), C27(H27), C28(H28), C29(H29),
 C30(H30), C31(H31), C33(H33), C34(H34), C35(H35), C36(H36), C37(H37)
7.c Idealised Me refined as rotating group:
 C6(H6A,H6B,H6C), C7(H7A,H7B,H7C), C8(H8A,H8B,H8C), C9(H9A,H9B,H9C), C10(H10A,
 H10B,H10C), C16(H16A,H16B,H16C), C17(H17A,H17B,H17C), C18(H18A,H18B,H18C),
 C19(H19A,H19B,H19C), C20(H20A,H20B,H20C)
;
_olex2_submission_special_instructions 'No special instructions were received'

loop_
_space_group_symop_operation_xyz
'x, y, z'
'-x, y, -z+1/2'
'x+1/2, y+1/2, z'
'-x+1/2, y+1/2, -z+1/2'
'-x, -y, -z'
'x, -y, z-1/2'
'-x+1/2, -y+1/2, -z'
'x+1/2, -y+1/2, z-1/2'

loop_
_atom_site_label
_atom_site_type_symbol
_atom_site_fract_x
_atom_site_fract_y
_atom_site_fract_z
_atom_site_U_iso_or_equiv
_atom_site_adp_type
_atom_site_occupancy
_atom_site_site_symmetry_order
_atom_site_calc_flag
_atom_site_refinement_flags_posn
_atom_site_refinement_flags_adp
_atom_site_refinement_flags_occupancy
_atom_site_disorder_assembly
_atom_site_disorder_group
Gd1 Gd 0.500000 0.69792(2) -0.250000 0.04492(13) Uani 1 2 d S T P . .
N1 N 0.5158(3) 0.6168(3) -0.3427(3) 0.0603(12) Uani 1 1 d . . . . .
C1 C 0.6652(14) 0.7376(7) -0.2102(11) 0.0578(15) Uani 0.5 1 d D U P A 1
C1A C 0.4758(8) 0.5611(4) -0.3546(6) 0.119(4) Uani 1 1 d D U . . .
H1A H 0.451161 0.551927 -0.318012 0.143 Uiso 1 1 calc R U . . .
C1B C 0.4669(9) 0.5156(5) -0.4155(7) 0.147(5) Uani 1 1 d D U . . .
H1B H 0.435243 0.478463 -0.420447 0.177 Uiso 1 1 calc R U . . .
C1D C 0.5458(4) 0.5801(3) -0.4553(4) 0.0688(17) Uani 1 1 d D U . . .
H1D H 0.573678 0.588949 -0.489019 0.083 Uiso 1 1 calc R U . . .
C1E C 0.5498(5) 0.6244(3) -0.3951(5) 0.0738(18) Uani 1 1 d D U . . .
H1E H 0.578822 0.662575 -0.391605 0.089 Uiso 1 1 calc R U . . .
C2 C 0.6765(11) 0.6943(6) -0.1450(9) 0.0587(17) Uani 0.5 1 d D U P A 1
C3 C 0.6441(9) 0.7198(5) -0.0916(7) 0.054(2) Uani 0.5 1 d D U P A 1
C4 C 0.6074(8) 0.7790(5) -0.1286(7) 0.053(2) Uani 0.5 1 d D U P A 1
C5 C 0.6206(12) 0.7896(6) -0.2013(9) 0.054(2) Uani 0.5 1 d D U P A 1
C6 C 0.6998(19) 0.7353(10) -0.2744(16) 0.083(5) Uani 0.5 1 d D U P A 1
H6A H 0.751313 0.762527 -0.253881 0.124 Uiso 0.5 1 calc R U P A 1
H6B H 0.653750 0.749402 -0.332066 0.124 Uiso 0.5 1 calc R U P A 1
H6C H 0.716632 0.692492 -0.278933 0.124 Uiso 0.5 1 calc R U P A 1
C7 C 0.7266(18) 0.6338(9) -0.1311(15) 0.089(5) Uani 0.5 1 d D U P A 1
H7A H 0.729337 0.611586 -0.081012 0.134 Uiso 0.5 1 calc R U P A 1
H7B H 0.786438 0.642867 -0.119707 0.134 Uiso 0.5 1 calc R U P A 1
H7C H 0.696246 0.607940 -0.183734 0.134 Uiso 0.5 1 calc R U P A 1
C8 C 0.6536(10) 0.6951(8) -0.0068(8) 0.087(4) Uani 0.5 1 d D U P A 1
H8A H 0.660235 0.649736 -0.005181 0.130 Uiso 0.5 1 calc R U P A 1
H8B H 0.601086 0.705883 -0.002730 0.130 Uiso 0.5 1 calc R U P A 1
H8C H 0.705737 0.713629 0.042514 0.130 Uiso 0.5 1 calc R U P A 1
C9 C 0.5746(9) 0.8269(7) -0.0881(10) 0.084(3) Uani 0.5 1 d D U P A 1
H9A H 0.565890 0.866745 -0.118530 0.126 Uiso 0.5 1 calc R U P A 1
H9B H 0.618117 0.832069 -0.026099 0.126 Uiso 0.5 1 calc R U P A 1
H9C H 0.518609 0.812908 -0.093528 0.126 Uiso 0.5 1 calc R U P A 1
C10 C 0.6082(9) 0.8506(6) -0.2506(10) 0.076(3) Uani 0.5 1 d D U P A 1
H10A H 0.565643 0.844467 -0.312663 0.114 Uiso 0.5 1 calc R U P A 1
H10B H 0.664798 0.863889 -0.244442 0.114 Uiso 0.5 1 calc R U P A 1
H10C H 0.586298 0.882553 -0.226174 0.114 Uiso 0.5 1 calc R U P A 1
C11 C 0.6539(8) 0.6935(4) -0.0941(7) 0.054(2) Uani 0.5 1 d D U P A 2
C12 C 0.6783(12) 0.6875(6) -0.1597(9) 0.0587(17) Uani 0.5 1 d D U P A 2
C13 C 0.6556(15) 0.7428(7) -0.2098(11) 0.0578(15) Uani 0.5 1 d D U P A 2
C14 C 0.6229(12) 0.7853(5) -0.1709(9) 0.054(2) Uani 0.5 1 d D U P A 2
C15 C 0.6209(7) 0.7548(5) -0.1004(6) 0.053(2) Uani 0.5 1 d D U P A 2
C16 C 0.6757(10) 0.6484(7) -0.0189(8) 0.087(4) Uani 0.5 1 d D U P A 2
H16A H 0.690484 0.607582 -0.033069 0.130 Uiso 0.5 1 calc R U P A 2
H16B H 0.624555 0.644369 -0.010000 0.130 Uiso 0.5 1 calc R U P A 2
H16C H 0.725976 0.664358 0.034728 0.130 Uiso 0.5 1 calc R U P A 2
C17 C 0.7249(18) 0.6309(10) -0.1705(15) 0.089(5) Uani 0.5 1 d D U P A 2
H17A H 0.786336 0.630375 -0.123429 0.134 Uiso 0.5 1 calc R U P A 2
H17B H 0.723027 0.633070 -0.227230 0.134 Uiso 0.5 1 calc R U P A 2
H17C H 0.695237 0.592874 -0.167738 0.134 Uiso 0.5 1 calc R U P A 2
C18 C 0.6836(18) 0.7617(10) -0.2761(15) 0.083(5) Uani 0.5 1 d D U P A 2
H18A H 0.724850 0.796755 -0.253015 0.124 Uiso 0.5 1 calc R U P A 2
H18B H 0.631672 0.774150 -0.330939 0.124 Uiso 0.5 1 calc R U P A 2
H18C H 0.712495 0.726444 -0.287250 0.124 Uiso 0.5 1 calc R U P A 2
C19 C 0.6097(9) 0.8548(5) -0.1910(10) 0.076(3) Uani 0.5 1 d D U P A 2
H19A H 0.667181 0.875086 -0.168483 0.114 Uiso 0.5 1 calc R U P A 2
H19B H 0.578105 0.873059 -0.163081 0.114 Uiso 0.5 1 calc R U P A 2
H19C H 0.575291 0.860942 -0.254535 0.114 Uiso 0.5 1 calc R U P A 2
C20 C 0.5920(9) 0.7832(8) -0.0395(10) 0.084(3) Uani 0.5 1 d D U P A 2
H20A H 0.538333 0.762381 -0.047822 0.126 Uiso 0.5 1 calc R U P A 2
H20B H 0.580120 0.827640 -0.052563 0.126 Uiso 0.5 1 calc R U P A 2
H20C H 0.638766 0.777960 0.021292 0.126 Uiso 0.5 1 calc R U P A 2
C21 C 0.5033(5) 0.5245(3) -0.4673(4) 0.0726(18) Uani 1 1 d . . . . .
C26 C 0.5328(4) 0.7268(4) -0.6632(5) 0.0731(18) Uani 1 1 d . . . . .
C27 C 0.6156(4) 0.7253(5) -0.5869(5) 0.085(2) Uani 1 1 d . . . . .
H27 H 0.658585 0.696510 -0.583430 0.101 Uiso 1 1 calc R U . . .
C28 C 0.6366(5) 0.7648(5) -0.5157(6) 0.101(3) Uani 1 1 d . . . . .
H28 H 0.692821 0.761522 -0.464735 0.121 Uiso 1 1 calc R U . . .
C29 C 0.5768(6) 0.8085(5) -0.5184(6) 0.096(3) Uani 1 1 d . . . . .
H29 H 0.591452 0.835827 -0.470553 0.115 Uiso 1 1 calc R U . . .
C30 C 0.4947(5) 0.8111(4) -0.5933(6) 0.085(2) Uani 1 1 d . . . . .
H30 H 0.452503 0.840603 -0.596732 0.102 Uiso 1 1 calc R U . . .
C31 C 0.4733(5) 0.7712(4) -0.6634(5) 0.0751(18) Uani 1 1 d . . . . .
H31 H 0.416361 0.774041 -0.713291 0.090 Uiso 1 1 calc R U . . .
C32 C 0.5771(4) 0.6346(3) -0.7437(5) 0.0720(18) Uani 1 1 d . . . . .
C33 C 0.6198(5) 0.5924(4) -0.6739(6) 0.095(3) Uani 1 1 d . . . . .
H33 H 0.604680 0.593176 -0.628707 0.115 Uiso 1 1 calc R U . . .
C34 C 0.6826(5) 0.5499(4) -0.6672(7) 0.094(2) Uani 1 1 d . . . . .
H34 H 0.710919 0.523310 -0.617671 0.113 Uiso 1 1 calc R U . . .
C35 C 0.7031(5) 0.5468(4) -0.7332(6) 0.087(2) Uani 1 1 d . . . . .
H35 H 0.745463 0.517549 -0.730241 0.104 Uiso 1 1 calc R U . . .
C36 C 0.6618(5) 0.5866(4) -0.8045(6) 0.086(2) Uani 1 1 d . . . . .
H36 H 0.675330 0.584279 -0.850766 0.103 Uiso 1 1 calc R U . . .
C37 C 0.6008(4) 0.6296(4) -0.8084(5) 0.0758(19) Uani 1 1 d . . . . .
H37 H 0.574054 0.656754 -0.857347 0.091 Uiso 1 1 calc R U . . .
B1 B 0.500000 0.6815(6) -0.750000 0.072(3) Uani 1 2 d S T P . .
O1 O 0.7817(12) 0.6088(7) -0.3812(12) 0.159(6) Uani 0.5 1 d D U P B -1
C1S C 0.7377(9) 0.5558(8) -0.4365(12) 0.081(4) Uani 0.5 1 d D U P B -1
H1SA H 0.721487 0.564894 -0.497945 0.097 Uiso 0.5 1 calc R U P B -1
H1SB H 0.683336 0.545719 -0.434213 0.097 Uiso 0.5 1 calc R U P B -1
C2S C 0.7996(11) 0.5038(8) -0.4029(14) 0.095(7) Uani 0.5 1 d D U P B -1
H2SA H 0.808607 0.486358 -0.450240 0.114 Uiso 0.5 1 calc R U P B -1
H2SB H 0.775958 0.470573 -0.381175 0.114 Uiso 0.5 1 calc R U P B -1
C3S C 0.8844(10) 0.5269(7) -0.3307(12) 0.108(7) Uani 0.5 1 d D U P B -1
H3SA H 0.930712 0.525496 -0.347966 0.129 Uiso 0.5 1 calc R U P B -1
H3SB H 0.903567 0.500942 -0.277731 0.129 Uiso 0.5 1 calc R U P B -1
C4S C 0.8687(13) 0.5922(7) -0.3133(14) 0.103(6) Uani 0.5 1 d D U P B -1
H4SA H 0.872768 0.595337 -0.255093 0.123 Uiso 0.5 1 calc R U P B -1
H4SB H 0.913123 0.620363 -0.314528 0.123 Uiso 0.5 1 calc R U P B -1
O3 O 0.5342(10) 0.9481(8) -0.0365(14) 0.150(6) Uani 0.5 1 d D U P C -1
C9S C 0.4468(12) 0.9712(12) -0.0784(17) 0.132(9) Uani 0.5 1 d D U P C -1
H9SA H 0.405846 0.938036 -0.081614 0.159 Uiso 0.5 1 calc R U P C -1
H9SB H 0.429683 0.984263 -0.138873 0.159 Uiso 0.5 1 calc R U P C -1
C10S C 0.4409(15) 1.0254(13) -0.0281(16) 0.127(9) Uani 0.5 1 d D U P C -1
H10D H 0.383771 1.026051 -0.028732 0.152 Uiso 0.5 1 calc R U P C -1
H10E H 0.448810 1.065284 -0.051778 0.152 Uiso 0.5 1 calc R U P C -1
C11S C 0.5168(14) 1.0133(12) 0.0635(14) 0.128(8) Uani 0.5 1 d D U P C -1
H11A H 0.538613 1.052147 0.097903 0.154 Uiso 0.5 1 calc R U P C -1
H11B H 0.500741 0.983000 0.095871 0.154 Uiso 0.5 1 calc R U P C -1
C12S C 0.5820(14) 0.9867(17) 0.039(2) 0.142(10) Uani 0.5 1 d D U P C -1
H12A H 0.612321 1.020621 0.026509 0.171 Uiso 0.5 1 calc R U P C -1
H12B H 0.626832 0.961696 0.088620 0.171 Uiso 0.5 1 calc R U P C -1
C7S C 0.850(2) 0.4447(15) 0.2023(12) 0.199(12) Uani 0.5 1 d D U P D -1
H7SA H 0.909166 0.459903 0.246948 0.239 Uiso 0.5 1 calc R U P D -1
H7SB H 0.814263 0.436025 0.230419 0.239 Uiso 0.5 1 calc R U P D -1
O2 O 0.7893(18) 0.3995(11) 0.0600(12) 0.229(12) Uani 0.5 1 d D U P D -1
C5S C 0.746(2) 0.4555(12) 0.0559(19) 0.159(6) Uani 0.5 1 d D U P D -1
H5SA H 0.729898 0.477715 0.000632 0.191 Uiso 0.5 1 calc R U P D -1
H5SB H 0.691729 0.447328 0.059177 0.191 Uiso 0.5 1 calc R U P D -1
C6S C 0.805(3) 0.4905(12) 0.1277(18) 0.169(12) Uani 0.5 1 d D U P D -1
H6SA H 0.774107 0.522846 0.142203 0.203 Uiso 0.5 1 calc R U P D -1
H6SB H 0.848958 0.511078 0.115233 0.203 Uiso 0.5 1 calc R U P D -1
C8S C 0.858(2) 0.3882(15) 0.1550(13) 0.198(14) Uani 0.5 1 d D U P D -1
H8SA H 0.844543 0.349651 0.177295 0.238 Uiso 0.5 1 calc R U P D -1
H8SB H 0.917471 0.384878 0.161795 0.238 Uiso 0.5 1 calc R U P D -1

loop_
_atom_site_aniso_label
_atom_site_aniso_U_11
_atom_site_aniso_U_22
_atom_site_aniso_U_33
_atom_site_aniso_U_23
_atom_site_aniso_U_13
_atom_site_aniso_U_12
Gd1 0.03186(18) 0.0497(2) 0.0436(2) 0.000 0.01109(14) 0.000
N1 0.050(3) 0.078(3) 0.048(2) 0.002(2) 0.021(2) 0.010(2)
C1 0.027(4) 0.072(4) 0.068(3) -0.009(3) 0.019(3) -0.008(2)
C1A 0.220(11) 0.076(5) 0.123(7) -0.040(5) 0.132(8) -0.049(6)
C1B 0.266(14) 0.100(7) 0.161(9) -0.067(7) 0.170(11) -0.080(8)
C1D 0.061(4) 0.073(4) 0.077(4) -0.024(3) 0.038(3) -0.009(3)
C1E 0.064(4) 0.079(4) 0.075(4) -0.019(3) 0.031(3) -0.004(3)
C2 0.030(2) 0.069(4) 0.062(5) -0.010(3) 0.011(3) -0.002(3)
C3 0.036(4) 0.059(7) 0.048(3) -0.004(4) 0.007(2) -0.012(5)
C4 0.030(4) 0.064(6) 0.052(6) -0.011(3) 0.010(5) -0.005(4)
C5 0.032(3) 0.059(3) 0.063(8) -0.007(4) 0.016(6) -0.010(2)
C6 0.062(9) 0.106(15) 0.087(5) -0.022(9) 0.042(6) -0.026(10)
C7 0.046(4) 0.079(5) 0.121(17) -0.013(9) 0.023(11) 0.009(4)
C8 0.058(6) 0.111(9) 0.055(4) 0.018(6) -0.001(4) -0.027(7)
C9 0.054(5) 0.109(9) 0.085(8) -0.045(6) 0.032(6) -0.016(6)
C10 0.054(5) 0.071(4) 0.092(8) 0.003(6) 0.026(6) -0.016(4)
C11 0.036(4) 0.059(7) 0.048(3) -0.004(4) 0.007(2) -0.012(5)
C12 0.030(2) 0.069(4) 0.062(5) -0.010(3) 0.011(3) -0.002(3)
C13 0.027(4) 0.072(4) 0.068(3) -0.009(3) 0.019(3) -0.008(2)
C14 0.032(3) 0.059(3) 0.063(8) -0.007(4) 0.016(6) -0.010(2)
C15 0.030(4) 0.064(6) 0.052(6) -0.011(3) 0.010(5) -0.005(4)
C16 0.058(6) 0.111(9) 0.055(4) 0.018(6) -0.001(4) -0.027(7)
C17 0.046(4) 0.079(5) 0.121(17) -0.013(9) 0.023(11) 0.009(4)
C18 0.062(9) 0.106(15) 0.087(5) -0.022(9) 0.042(6) -0.026(10)
C19 0.054(5) 0.071(4) 0.092(8) 0.003(6) 0.026(6) -0.016(4)
C20 0.054(5) 0.109(9) 0.085(8) -0.045(6) 0.032(6) -0.016(6)
C21 0.085(5) 0.066(4) 0.063(4) -0.011(3) 0.033(4) -0.007(3)
C26 0.048(3) 0.095(5) 0.072(4) 0.003(4) 0.027(3) -0.002(3)
C27 0.047(3) 0.127(7) 0.073(4) -0.004(4) 0.023(3) 0.005(4)
C28 0.056(4) 0.164(9) 0.075(5) -0.002(6) 0.027(4) -0.004(5)
C29 0.079(5) 0.133(8) 0.086(5) -0.027(5) 0.049(5) -0.022(5)
C30 0.071(5) 0.102(6) 0.084(5) 0.000(4) 0.039(4) 0.003(4)
C31 0.053(4) 0.083(5) 0.081(5) 0.009(4) 0.026(3) 0.005(3)
C32 0.044(3) 0.082(4) 0.083(5) -0.001(4) 0.025(3) -0.002(3)
C33 0.078(5) 0.108(6) 0.117(7) 0.019(5) 0.061(5) 0.027(5)
C34 0.071(5) 0.097(6) 0.110(7) 0.013(5) 0.042(5) 0.012(4)
C35 0.052(4) 0.094(6) 0.110(6) -0.011(5) 0.036(4) 0.002(4)
C36 0.067(4) 0.096(6) 0.086(5) -0.016(5) 0.030(4) -0.003(4)
C37 0.045(3) 0.083(5) 0.085(5) -0.015(4) 0.021(3) -0.006(3)
B1 0.042(5) 0.098(8) 0.071(7) 0.000 0.025(5) 0.000
O1 0.159(10) 0.117(8) 0.138(10) -0.017(8) 0.023(9) 0.041(8)
C1S 0.043(6) 0.109(10) 0.081(9) -0.007(8) 0.023(6) 0.001(6)
C2S 0.076(9) 0.087(9) 0.084(12) -0.015(9) 0.009(8) -0.006(7)
C3S 0.073(9) 0.100(10) 0.097(11) -0.043(9) 0.001(8) 0.003(8)
C4S 0.116(10) 0.068(8) 0.103(12) -0.015(8) 0.038(8) -0.036(8)
O3 0.101(9) 0.131(12) 0.191(14) -0.058(11) 0.049(9) 0.020(9)
C9S 0.076(10) 0.134(17) 0.150(14) -0.058(13) 0.026(10) 0.000(12)
C10S 0.073(13) 0.110(16) 0.144(14) -0.042(12) 0.011(11) 0.007(12)
C11S 0.080(12) 0.113(15) 0.138(12) -0.042(12) 0.011(10) 0.005(12)
C12S 0.061(11) 0.121(17) 0.192(17) -0.053(13) 0.021(9) -0.009(10)
C7S 0.21(2) 0.24(2) 0.108(13) -0.010(13) 0.045(15) 0.11(2)
O2 0.235(19) 0.191(15) 0.122(12) -0.025(11) -0.019(13) 0.105(14)
C5S 0.159(10) 0.117(8) 0.138(10) -0.017(8) 0.023(9) 0.041(8)
C6S 0.21(2) 0.155(17) 0.107(16) -0.026(11) 0.052(14) 0.065(16)
C8S 0.20(2) 0.22(2) 0.104(14) -0.005(14) 0.015(16) 0.125(18)

loop_
_atom_type_symbol
_atom_type_description
_atom_type_scat_dispersion_real
_atom_type_scat_dispersion_imag
_atom_type_scat_source
C C 0.0033 0.0016 'International Tables Vol C Tables 4.2.6.8 and 6.1.1.4'
H H 0.0000 0.0000 'International Tables Vol C Tables 4.2.6.8 and 6.1.1.4'
B B 0.0013 0.0007 'International Tables Vol C Tables 4.2.6.8 and 6.1.1.4'
Gd Gd -0.1653 3.9035 'International Tables Vol C Tables 4.2.6.8 and 6.1.1.4'
N N 0.0061 0.0033 'International Tables Vol C Tables 4.2.6.8 and 6.1.1.4'
O O 0.0106 0.0060 'International Tables Vol C Tables 4.2.6.8 and 6.1.1.4'

loop_
_geom_angle_atom_site_label_1
_geom_angle_atom_site_label_2
_geom_angle_atom_site_label_3
_geom_angle
_geom_angle_site_symmetry_1
_geom_angle_site_symmetry_3
_geom_angle_publ_flag
N1 Gd1 N1 91.1(2) . 2_654 ?
N1 Gd1 C2 89.3(3) 2_654 . ?
N1 Gd1 C2 89.3(3) . 2_654 ?
N1 Gd1 C2 88.3(3) 2_654 2_654 ?
N1 Gd1 C2 88.3(3) . . ?
N1 Gd1 C4 101.2(2) 2_654 . ?
N1 Gd1 C4 101.2(2) . 2_654 ?
N1 Gd1 C4 135.8(3) . . ?
N1 Gd1 C4 135.8(3) 2_654 2_654 ?
N1 Gd1 C5 113.6(3) . . ?
N1 Gd1 C5 128.6(3) . 2_654 ?
N1 Gd1 C5 128.6(3) 2_654 . ?
N1 Gd1 C5 113.6(3) 2_654 2_654 ?
N1 Gd1 C13 120.8(3) 2_654 . ?
N1 Gd1 C13 90.1(3) 2_654 2_654 ?
N1 Gd1 C13 90.1(3) . . ?
N1 Gd1 C13 120.8(3) . 2_654 ?
N1 Gd1 C14 118.1(3) 2_654 . ?
N1 Gd1 C14 121.0(3) . . ?
N1 Gd1 C14 118.1(3) . 2_654 ?
N1 Gd1 C14 121.0(3) 2_654 2_654 ?
C2 Gd1 C2 176.7(6) 2_654 . ?
C4 Gd1 C2 50.1(3) 2_654 2_654 ?
C4 Gd1 C2 132.8(3) . 2_654 ?
C4 Gd1 C2 50.1(3) . . ?
C4 Gd1 C2 132.8(3) 2_654 . ?
C4 Gd1 C4 98.7(4) 2_654 . ?
C4 Gd1 C5 84.7(4) . 2_654 ?
C4 Gd1 C5 84.7(4) 2_654 . ?
C4 Gd1 C5 30.7(2) 2_654 2_654 ?
C4 Gd1 C5 30.7(2) . . ?
C5 Gd1 C2 49.8(4) 2_654 2_654 ?
C5 Gd1 C2 133.4(4) 2_654 . ?
C5 Gd1 C2 133.4(4) . 2_654 ?
C5 Gd1 C2 49.8(4) . . ?
C5 Gd1 C5 86.1(5) . 2_654 ?
C13 Gd1 C14 109.9(5) 2_654 . ?
C13 Gd1 C14 31.0(3) . . ?
C14 Gd1 C14 90.5(6) 2_654 . ?
C1A N1 Gd1 120.5(5) . . ?
C1E N1 Gd1 126.7(5) . . ?
C1E N1 C1A 112.1(6) . . ?
C2 C1 Gd1 73.4(6) . . ?
C2 C1 C5 107.4(8) . . ?
C2 C1 C6 129.2(11) . . ?
C5 C1 Gd1 73.0(10) . . ?
C5 C1 C6 123.2(10) . . ?
C6 C1 Gd1 123.4(12) . . ?
N1 C1A H1A 116.8 . . ?
N1 C1A C1B 126.3(7) . . ?
C1B C1A H1A 116.8 . . ?
C1A C1B H1B 119.9 . . ?
C21 C1B C1A 120.1(8) . . ?
C21 C1B H1B 119.9 . . ?
C1E C1D H1D 118.8 . . ?
C21 C1D H1D 118.8 . . ?
C21 C1D C1E 122.3(7) . . ?
N1 C1E C1D 124.5(7) . . ?
N1 C1E H1E 117.7 . . ?
C1D C1E H1E 117.7 . . ?
C1 C2 Gd1 76.6(6) . . ?
C1 C2 C3 109.7(8) . . ?
C1 C2 C7 122.4(11) . . ?
C3 C2 Gd1 75.5(6) . . ?
C3 C2 C7 127.5(11) . . ?
C7 C2 Gd1 120.4(11) . . ?
C2 C3 Gd1 74.1(6) . . ?
C2 C3 C4 106.2(7) . . ?
C2 C3 C8 128.8(10) . . ?
C4 C3 Gd1 73.0(6) . . ?
C4 C3 C8 124.6(10) . . ?
C8 C3 Gd1 123.1(8) . . ?
C3 C4 Gd1 76.3(6) . . ?
C3 C4 C9 125.6(10) . . ?
C5 C4 Gd1 75.4(9) . . ?
C5 C4 C3 108.4(7) . . ?
C5 C4 C9 125.3(10) . . ?
C9 C4 Gd1 122.6(8) . . ?
C1 C5 Gd1 76.9(10) . . ?
C1 C5 C4 108.2(8) . . ?
C1 C5 C10 123.4(10) . . ?
C4 C5 Gd1 74.0(8) . . ?
C4 C5 C10 127.2(10) . . ?
C10 C5 Gd1 125.2(11) . . ?
C1 C6 H6A 109.5 . . ?
C1 C6 H6B 109.5 . . ?
C1 C6 H6C 109.5 . . ?
H6A C6 H6B 109.5 . . ?
H6A C6 H6C 109.5 . . ?
H6B C6 H6C 109.5 . . ?
C2 C7 H7A 109.5 . . ?
C2 C7 H7B 109.5 . . ?
C2 C7 H7C 109.5 . . ?
H7A C7 H7B 109.5 . . ?
H7A C7 H7C 109.5 . . ?
H7B C7 H7C 109.5 . . ?
C3 C8 H8A 109.5 . . ?
C3 C8 H8B 109.5 . . ?
C3 C8 H8C 109.5 . . ?
H8A C8 H8B 109.5 . . ?
H8A C8 H8C 109.5 . . ?
H8B C8 H8C 109.5 . . ?
C4 C9 H9A 109.5 . . ?
C4 C9 H9B 109.5 . . ?
C4 C9 H9C 109.5 . . ?
H9A C9 H9B 109.5 . . ?
H9A C9 H9C 109.5 . . ?
H9B C9 H9C 109.5 . . ?
C5 C10 H10A 109.5 . . ?
C5 C10 H10B 109.5 . . ?
C5 C10 H10C 109.5 . . ?
H10A C10 H10B 109.5 . . ?
H10A C10 H10C 109.5 . . ?
H10B C10 H10C 109.5 . . ?
C12 C11 Gd1 74.3(6) . . ?
C12 C11 C15 107.0(7) . . ?
C12 C11 C16 126.8(10) . . ?
C15 C11 Gd1 74.2(5) . . ?
C15 C11 C16 125.1(10) . . ?
C16 C11 Gd1 126.3(8) . . ?
C11 C12 Gd1 75.7(6) . . ?
C11 C12 C13 109.0(8) . . ?
C11 C12 C17 124.3(11) . . ?
C13 C12 Gd1 71.2(8) . . ?
C13 C12 C17 126.7(11) . . ?
C17 C12 Gd1 121.3(11) . . ?
C12 C13 Gd1 78.2(7) . . ?
C12 C13 C14 107.4(8) . . ?
C12 C13 C18 127.1(10) . . ?
C14 C13 Gd1 76.1(10) . . ?
C14 C13 C18 123.5(11) . . ?
C18 C13 Gd1 124.7(13) . . ?
C13 C14 Gd1 72.9(10) . . ?
C13 C14 C19 124.8(10) . . ?
C15 C14 Gd1 76.7(8) . . ?
C15 C14 C13 108.0(8) . . ?
C15 C14 C19 126.3(10) . . ?
C19 C14 Gd1 125.2(11) . . ?
C11 C15 Gd1 75.6(5) . . ?
C11 C15 C20 125.6(10) . . ?
C14 C15 Gd1 72.9(8) . . ?
C14 C15 C11 108.4(7) . . ?
C14 C15 C20 126.0(10) . . ?
C20 C15 Gd1 119.5(7) . . ?
C11 C16 H16A 109.5 . . ?
C11 C16 H16B 109.5 . . ?
C11 C16 H16C 109.5 . . ?
H16A C16 H16B 109.5 . . ?
H16A C16 H16C 109.5 . . ?
H16B C16 H16C 109.5 . . ?
C12 C17 H17A 109.5 . . ?
C12 C17 H17B 109.5 . . ?
C12 C17 H17C 109.5 . . ?
H17A C17 H17B 109.5 . . ?
H17A C17 H17C 109.5 . . ?
H17B C17 H17C 109.5 . . ?
C13 C18 H18A 109.5 . . ?
C13 C18 H18B 109.5 . . ?
C13 C18 H18C 109.5 . . ?
H18A C18 H18B 109.5 . . ?
H18A C18 H18C 109.5 . . ?
H18B C18 H18C 109.5 . . ?
C14 C19 H19A 109.5 . . ?
C14 C19 H19B 109.5 . . ?
C14 C19 H19C 109.5 . . ?
H19A C19 H19B 109.5 . . ?
H19A C19 H19C 109.5 . . ?
H19B C19 H19C 109.5 . . ?
C15 C20 H20A 109.5 . . ?
C15 C20 H20B 109.5 . . ?
C15 C20 H20C 109.5 . . ?
H20A C20 H20B 109.5 . . ?
H20A C20 H20C 109.5 . . ?
H20B C20 H20C 109.5 . . ?
C1B C21 C1D 114.6(7) . . ?
C1B C21 C21 121.6(8) . 5_664 ?
C1D C21 C21 123.8(8) . 5_664 ?
C27 C26 C31 115.3(7) . . ?
C27 C26 B1 126.3(7) . . ?
C31 C26 B1 118.4(6) . . ?
C26 C27 H27 118.9 . . ?
C28 C27 C26 122.2(8) . . ?
C28 C27 H27 118.9 . . ?
C27 C28 H28 119.5 . . ?
C29 C28 C27 121.0(8) . . ?
C29 C28 H28 119.5 . . ?
C28 C29 H29 121.1 . . ?
C28 C29 C30 117.9(8) . . ?
C30 C29 H29 121.1 . . ?
C29 C30 H30 119.5 . . ?
C29 C30 C31 121.1(8) . . ?
C31 C30 H30 119.5 . . ?
C26 C31 H31 118.7 . . ?
C30 C31 C26 122.6(7) . . ?
C30 C31 H31 118.7 . . ?
C33 C32 B1 121.4(6) . . ?
C37 C32 C33 114.6(7) . . ?
C37 C32 B1 123.8(6) . . ?
C32 C33 H33 118.0 . . ?
C34 C33 C32 123.9(8) . . ?
C34 C33 H33 118.0 . . ?
C33 C34 H34 120.6 . . ?
C35 C34 C33 118.8(9) . . ?
C35 C34 H34 120.6 . . ?
C34 C35 H35 120.2 . . ?
C34 C35 C36 119.7(8) . . ?
C36 C35 H35 120.2 . . ?
C35 C36 H36 119.9 . . ?
C37 C36 C35 120.1(8) . . ?
C37 C36 H36 119.9 . . ?
C32 C37 H37 118.6 . . ?
C36 C37 C32 122.8(8) . . ?
C36 C37 H37 118.6 . . ?
C26 B1 C26 107.9(9) . 2_653 ?
C32 B1 C26 113.4(3) 2_653 2_653 ?
C32 B1 C26 109.0(4) . 2_653 ?
C32 B1 C26 113.4(3) . . ?
C32 B1 C26 109.0(4) 2_653 . ?
C32 B1 C32 104.2(9) 2_653 . ?
C4S O1 C1S 110.8(12) . . ?
O1 C1S H1SA 110.4 . . ?
O1 C1S H1SB 110.4 . . ?
O1 C1S C2S 106.7(11) . . ?
H1SA C1S H1SB 108.6 . . ?
C2S C1S H1SA 110.4 . . ?
C2S C1S H1SB 110.4 . . ?
C1S C2S H2SA 110.0 . . ?
C1S C2S H2SB 110.0 . . ?
C1S C2S C3S 108.6(10) . . ?
H2SA C2S H2SB 108.3 . . ?
C3S C2S H2SA 110.0 . . ?
C3S C2S H2SB 110.0 . . ?
C2S C3S H3SA 110.4 . . ?
C2S C3S H3SB 110.4 . . ?
C2S C3S C4S 106.5(9) . . ?
H3SA C3S H3SB 108.6 . . ?
C4S C3S H3SA 110.4 . . ?
C4S C3S H3SB 110.4 . . ?
O1 C4S C3S 106.8(11) . . ?
O1 C4S H4SA 110.4 . . ?
O1 C4S H4SB 110.4 . . ?
C3S C4S H4SA 110.4 . . ?
C3S C4S H4SB 110.4 . . ?
H4SA C4S H4SB 108.6 . . ?
C9S O3 C12S 105.4(16) . . ?
O3 C9S H9SA 109.8 . . ?
O3 C9S H9SB 109.8 . . ?
O3 C9S C10S 109.5(14) . . ?
H9SA C9S H9SB 108.2 . . ?
C10S C9S H9SA 109.8 . . ?
C10S C9S H9SB 109.8 . . ?
C9S C10S H10D 111.3 . . ?
C9S C10S H10E 111.3 . . ?
C9S C10S C11S 102.3(14) . . ?
H10D C10S H10E 109.2 . . ?
C11S C10S H10D 111.3 . . ?
C11S C10S H10E 111.3 . . ?
C10S C11S H11A 112.0 . . ?
C10S C11S H11B 112.0 . . ?
H11A C11S H11B 109.7 . . ?
C12S C11S C10S 98.9(14) . . ?
C12S C11S H11A 112.0 . . ?
C12S C11S H11B 112.0 . . ?
O3 C12S C11S 107.7(15) . . ?
O3 C12S H12A 110.2 . . ?
O3 C12S H12B 110.2 . . ?
C11S C12S H12A 110.2 . . ?
C11S C12S H12B 110.2 . . ?
H12A C12S H12B 108.5 . . ?
H7SA C7S H7SB 109.3 . . ?
C6S C7S H7SA 111.5 . . ?
C6S C7S H7SB 111.5 . . ?
C8S C7S H7SA 111.5 . . ?
C8S C7S H7SB 111.5 . . ?
C8S C7S C6S 101.3(13) . . ?
C5S O2 C8S 107.8(15) . . ?
O2 C5S H5SA 110.5 . . ?
O2 C5S H5SB 110.5 . . ?
H5SA C5S H5SB 108.7 . . ?
C6S C5S O2 106(2) . . ?
C6S C5S H5SA 110.5 . . ?
C6S C5S H5SB 110.5 . . ?
C7S C6S H6SA 110.6 . . ?
C7S C6S H6SB 110.6 . . ?
C5S C6S C7S 105.6(18) . . ?
C5S C6S H6SA 110.6 . . ?
C5S C6S H6SB 110.6 . . ?
H6SA C6S H6SB 108.7 . . ?
C7S C8S O2 103.9(11) . . ?
C7S C8S H8SA 111.0 . . ?
C7S C8S H8SB 111.0 . . ?
O2 C8S H8SA 111.0 . . ?
O2 C8S H8SB 111.0 . . ?
H8SA C8S H8SB 109.0 . . ?

loop_
_geom_bond_atom_site_label_1
_geom_bond_atom_site_label_2
_geom_bond_distance
_geom_bond_site_symmetry_2
_geom_bond_publ_flag
Gd1 N1 2.488(5) . ?
Gd1 N1 2.488(5) 2_654 ?
Gd1 C2 2.701(17) . ?
Gd1 C2 2.701(17) 2_654 ?
Gd1 C4 2.676(12) 2_654 ?
Gd1 C4 2.676(12) . ?
Gd1 C5 2.694(18) 2_654 ?
Gd1 C5 2.694(18) . ?
Gd1 C13 2.63(2) . ?
Gd1 C13 2.63(2) 2_654 ?
Gd1 C14 2.668(18) . ?
Gd1 C14 2.668(18) 2_654 ?
N1 C1A 1.348(9) . ?
N1 C1E 1.323(8) . ?
C1 C2 1.410(10) . ?
C1 C5 1.412(10) . ?
C1 C6 1.515(10) . ?
C1A H1A 0.9500 . ?
C1A C1B 1.399(9) . ?
C1B H1B 0.9500 . ?
C1B C21 1.351(11) . ?
C1D H1D 0.9500 . ?
C1D C1E 1.396(8) . ?
C1D C21 1.367(9) . ?
C1E H1E 0.9500 . ?
C2 C3 1.418(10) . ?
C2 C7 1.516(11) . ?
C3 C4 1.429(10) . ?
C3 C8 1.508(10) . ?
C4 C5 1.420(10) . ?
C4 C9 1.510(10) . ?
C5 C10 1.525(10) . ?
C6 H6A 0.9800 . ?
C6 H6B 0.9800 . ?
C6 H6C 0.9800 . ?
C7 H7A 0.9800 . ?
C7 H7B 0.9800 . ?
C7 H7C 0.9800 . ?
C8 H8A 0.9800 . ?
C8 H8B 0.9800 . ?
C8 H8C 0.9800 . ?
C9 H9A 0.9800 . ?
C9 H9B 0.9800 . ?
C9 H9C 0.9800 . ?
C10 H10A 0.9800 . ?
C10 H10B 0.9800 . ?
C10 H10C 0.9800 . ?
C11 C12 1.412(10) . ?
C11 C15 1.420(9) . ?
C11 C16 1.526(10) . ?
C12 C13 1.414(10) . ?
C12 C17 1.524(10) . ?
C13 C14 1.416(10) . ?
C13 C18 1.521(11) . ?
C14 C15 1.414(10) . ?
C14 C19 1.525(10) . ?
C15 C20 1.514(10) . ?
C16 H16A 0.9800 . ?
C16 H16B 0.9800 . ?
C16 H16C 0.9800 . ?
C17 H17A 0.9800 . ?
C17 H17B 0.9800 . ?
C17 H17C 0.9800 . ?
C18 H18A 0.9800 . ?
C18 H18B 0.9800 . ?
C18 H18C 0.9800 . ?
C19 H19A 0.9800 . ?
C19 H19B 0.9800 . ?
C19 H19C 0.9800 . ?
C20 H20A 0.9800 . ?
C20 H20B 0.9800 . ?
C20 H20C 0.9800 . ?
C21 C21 1.518(13) 5_664 ?
C26 C27 1.406(10) . ?
C26 C31 1.408(10) . ?
C26 B1 1.653(11) . ?
C27 H27 0.9500 . ?
C27 C28 1.400(12) . ?
C28 H28 0.9500 . ?
C28 C29 1.387(13) . ?
C29 H29 0.9500 . ?
C29 C30 1.389(12) . ?
C30 H30 0.9500 . ?
C30 C31 1.390(11) . ?
C31 H31 0.9500 . ?
C32 C33 1.407(11) . ?
C32 C37 1.387(10) . ?
C32 B1 1.638(11) . ?
C33 H33 0.9500 . ?
C33 C34 1.386(11) . ?
C34 H34 0.9500 . ?
C34 C35 1.370(12) . ?
C35 H35 0.9500 . ?
C35 C36 1.389(12) . ?
C36 H36 0.9500 . ?
C36 C37 1.384(10) . ?
C37 H37 0.9500 . ?
O1 C1S 1.447(13) . ?
O1 C4S 1.440(13) . ?
C1S H1SA 0.9900 . ?
C1S H1SB 0.9900 . ?
C1S C2S 1.461(12) . ?
C2S H2SA 0.9900 . ?
C2S H2SB 0.9900 . ?
C2S C3S 1.481(12) . ?
C3S H3SA 0.9900 . ?
C3S H3SB 0.9900 . ?
C3S C4S 1.489(12) . ?
C4S H4SA 0.9900 . ?
C4S H4SB 0.9900 . ?
O3 C9S 1.416(13) . ?
O3 C12S 1.437(14) . ?
C9S H9SA 0.9900 . ?
C9S H9SB 0.9900 . ?
C9S C10S 1.495(13) . ?
C10S H10D 0.9900 . ?
C10S H10E 0.9900 . ?
C10S C11S 1.520(14) . ?
C11S H11A 0.9900 . ?
C11S H11B 0.9900 . ?
C11S C12S 1.504(14) . ?
C12S H12A 0.9900 . ?
C12S H12B 0.9900 . ?
C7S H7SA 0.9900 . ?
C7S H7SB 0.9900 . ?
C7S C6S 1.512(13) . ?
C7S C8S 1.510(13) . ?
O2 C5S 1.401(14) . ?
O2 C8S 1.518(13) . ?
C5S H5SA 0.9900 . ?
C5S H5SB 0.9900 . ?
C5S C6S 1.394(15) . ?
C6S H6SA 0.9900 . ?
C6S H6SB 0.9900 . ?
C8S H8SA 0.9900 . ?
C8S H8SB 0.9900 . ?

loop_
_geom_torsion_atom_site_label_1
_geom_torsion_atom_site_label_2
_geom_torsion_atom_site_label_3
_geom_torsion_atom_site_label_4
_geom_torsion
_geom_torsion_site_symmetry_1
_geom_torsion_site_symmetry_2
_geom_torsion_site_symmetry_3
_geom_torsion_site_symmetry_4
_geom_torsion_publ_flag
Gd1 N1 C1A C1B 168.8(10) . . . . ?
Gd1 N1 C1E C1D -170.3(5) . . . . ?
Gd1 C1 C2 C3 -69.0(6) . . . . ?
Gd1 C1 C2 C7 117.8(13) . . . . ?
Gd1 C1 C5 C4 67.9(11) . . . . ?
Gd1 C1 C5 C10 -123.8(16) . . . . ?
Gd1 C2 C3 C4 -66.5(7) . . . . ?
Gd1 C2 C3 C8 120.0(11) . . . . ?
Gd1 C3 C4 C5 -69.2(11) . . . . ?
Gd1 C3 C4 C9 120.5(12) . . . . ?
Gd1 C4 C5 C1 -69.9(13) . . . . ?
Gd1 C4 C5 C10 122.4(17) . . . . ?
Gd1 C11 C12 C13 63.9(9) . . . . ?
Gd1 C11 C12 C17 -118.4(14) . . . . ?
Gd1 C11 C15 C14 -66.0(9) . . . . ?
Gd1 C11 C15 C20 116.2(10) . . . . ?
Gd1 C12 C13 C14 71.2(12) . . . . ?
Gd1 C12 C13 C18 -124.8(19) . . . . ?
Gd1 C13 C14 C15 69.3(11) . . . . ?
Gd1 C13 C14 C19 -121.4(16) . . . . ?
Gd1 C14 C15 C11 67.8(7) . . . . ?
Gd1 C14 C15 C20 -114.4(11) . . . . ?
N1 C1A C1B C21 2.6(19) . . . . ?
C1 C2 C3 Gd1 69.7(6) . . . . ?
C1 C2 C3 C4 3.3(9) . . . . ?
C1 C2 C3 C8 -170.3(13) . . . . ?
C1A N1 C1E C1D -0.6(11) . . . . ?
C1A C1B C21 C1D -1.1(16) . . . . ?
C1A C1B C21 C21 178.7(11) . . . 5_664 ?
C1E N1 C1A C1B -1.6(15) . . . . ?
C1E C1D C21 C1B -1.0(13) . . . . ?
C1E C1D C21 C21 179.2(8) . . . 5_664 ?
C2 C1 C5 Gd1 -65.9(8) . . . . ?
C2 C1 C5 C4 2.1(16) . . . . ?
C2 C1 C5 C10 170.4(14) . . . . ?
C2 C3 C4 Gd1 67.3(7) . . . . ?
C2 C3 C4 C5 -2.0(13) . . . . ?
C2 C3 C4 C9 -172.2(12) . . . . ?
C3 C4 C5 Gd1 69.9(9) . . . . ?
C3 C4 C5 C1 0.0(17) . . . . ?
C3 C4 C5 C10 -167.8(15) . . . . ?
C5 C1 C2 Gd1 65.7(12) . . . . ?
C5 C1 C2 C3 -3.3(12) . . . . ?
C5 C1 C2 C7 -176.6(18) . . . . ?
C6 C1 C2 Gd1 -119.8(17) . . . . ?
C6 C1 C2 C3 171.1(17) . . . . ?
C6 C1 C2 C7 -2(2) . . . . ?
C6 C1 C5 Gd1 119.2(17) . . . . ?
C6 C1 C5 C4 -172.8(17) . . . . ?
C6 C1 C5 C10 -5(3) . . . . ?
C7 C2 C3 Gd1 -117.5(15) . . . . ?
C7 C2 C3 C4 176.1(16) . . . . ?
C7 C2 C3 C8 2.5(19) . . . . ?
C8 C3 C4 Gd1 -118.8(12) . . . . ?
C8 C3 C4 C5 172.0(13) . . . . ?
C8 C3 C4 C9 1.7(19) . . . . ?
C9 C4 C5 Gd1 -119.8(13) . . . . ?
C9 C4 C5 C1 170.3(14) . . . . ?
C9 C4 C5 C10 3(3) . . . . ?
C11 C12 C13 Gd1 -66.9(7) . . . . ?
C11 C12 C13 C14 4.3(15) . . . . ?
C11 C12 C13 C18 168.4(17) . . . . ?
C12 C11 C15 Gd1 67.6(6) . . . . ?
C12 C11 C15 C14 1.6(10) . . . . ?
C12 C11 C15 C20 -176.2(11) . . . . ?
C12 C13 C14 Gd1 -72.6(10) . . . . ?
C12 C13 C14 C15 -3.3(18) . . . . ?
C12 C13 C14 C19 166.0(15) . . . . ?
C13 C14 C15 Gd1 -66.7(13) . . . . ?
C13 C14 C15 C11 1.1(16) . . . . ?
C13 C14 C15 C20 178.8(14) . . . . ?
C15 C11 C12 Gd1 -67.6(5) . . . . ?
C15 C11 C12 C13 -3.6(9) . . . . ?
C15 C11 C12 C17 174.0(15) . . . . ?
C16 C11 C12 Gd1 123.9(10) . . . . ?
C16 C11 C12 C13 -172.2(13) . . . . ?
C16 C11 C12 C17 5.4(18) . . . . ?
C16 C11 C15 Gd1 -123.6(11) . . . . ?
C16 C11 C15 C14 170.4(13) . . . . ?
C16 C11 C15 C20 -7.4(16) . . . . ?
C17 C12 C13 Gd1 115.5(15) . . . . ?
C17 C12 C13 C14 -173.3(18) . . . . ?
C17 C12 C13 C18 -9(3) . . . . ?
C18 C13 C14 Gd1 122.6(18) . . . . ?
C18 C13 C14 C15 -168.0(17) . . . . ?
C18 C13 C14 C19 1(3) . . . . ?
C19 C14 C15 Gd1 124.2(17) . . . . ?
C19 C14 C15 C11 -168.0(14) . . . . ?
C19 C14 C15 C20 10(2) . . . . ?
C21 C1D C1E N1 2.0(11) . . . . ?
C26 C27 C28 C29 -1.5(14) . . . . ?
C27 C26 C31 C30 0.3(11) . . . . ?
C27 C26 B1 C26 -124.8(8) . . . 2_653 ?
C27 C26 B1 C32 111.6(8) . . . 2_653 ?
C27 C26 B1 C32 -4.0(11) . . . . ?
C27 C28 C29 C30 1.2(14) . . . . ?
C28 C29 C30 C31 -0.1(13) . . . . ?
C29 C30 C31 C26 -0.6(13) . . . . ?
C31 C26 C27 C28 0.7(12) . . . . ?
C31 C26 B1 C26 56.0(6) . . . 2_653 ?
C31 C26 B1 C32 -67.6(9) . . . 2_653 ?
C31 C26 B1 C32 176.8(7) . . . . ?
C32 C33 C34 C35 -2.1(15) . . . . ?
C33 C32 C37 C36 -0.2(11) . . . . ?
C33 C32 B1 C26 177.4(7) . . . 2_653 ?
C33 C32 B1 C26 57.2(11) . . . . ?
C33 C32 B1 C32 -61.2(7) . . . 2_653 ?
C33 C34 C35 C36 0.8(13) . . . . ?
C34 C35 C36 C37 0.7(12) . . . . ?
C35 C36 C37 C32 -1.0(12) . . . . ?
C37 C32 C33 C34 1.7(13) . . . . ?
C37 C32 B1 C26 -127.9(7) . . . . ?
C37 C32 B1 C26 -7.7(10) . . . 2_653 ?
C37 C32 B1 C32 113.6(7) . . . 2_653 ?
B1 C26 C27 C28 -178.5(8) . . . . ?
B1 C26 C31 C30 179.6(7) . . . . ?
B1 C32 C33 C34 177.0(8) . . . . ?
B1 C32 C37 C36 -175.3(7) . . . . ?
O1 C1S C2S C3S -4(3) . . . . ?
C1S O1 C4S C3S 5(3) . . . . ?
C1S C2S C3S C4S 7(3) . . . . ?
C2S C3S C4S O1 -8(3) . . . . ?
C4S O1 C1S C2S -1(3) . . . . ?
O3 C9S C10S C11S -25(4) . . . . ?
C9S O3 C12S C11S 25(3) . . . . ?
C9S C10S C11S C12S 37(3) . . . . ?
C10S C11S C12S O3 -39(4) . . . . ?
C12S O3 C9S C10S 1(3) . . . . ?
O2 C5S C6S C7S -40(4) . . . . ?
C5S O2 C8S C7S -2(5) . . . . ?
C6S C7S C8S O2 -20(4) . . . . ?
C8S C7S C6S C5S 37(4) . . . . ?
C8S O2 C5S C6S 26(5) . . . . ?
